data_7104976
loop_
_publ_author_name
'Horvath, Ulrike E I'
'McKenzie, Jean M'
'Cronje, Stephanie'
'Raubenheimer, Helgard G'
'Barbour, Leonard J'

_publ_section_title
;
 Intermolecular aurophilic interactions facilitate assembly of a
 complex rotaxane in solution.
;
_journal_issue 43
_journal_name_full 'Chemical communications (Cambridge, England)'
_journal_page_first 6598
_journal_page_last 6600
_journal_paper_doi 10.1039/b914073e
_journal_year 2009
_chemical_formula_sum 'C32.5 H44 Au4 Cl5.5 F3 N6 P2.5'
_chemical_formula_weight 1636.00
_chemical_name_systematic
;
?
;
_space_group_IT_number 2
_symmetry_space_group_name_Hall '-P 1'
_symmetry_space_group_name_H-M 'P -1'
_atom_sites_solution_hydrogens geom
_atom_sites_solution_primary direct
_atom_sites_solution_secondary difmap
_audit_creation_method SHELXL-97
_cell_angle_alpha 119.874(9)
_cell_angle_beta 108.507(12)
_cell_angle_gamma 93.365(12)
_cell_formula_units_Z 2
_cell_length_a 13.232(9)
_cell_length_b 14.873(10)
_cell_length_c 14.917(10)
_cell_measurement_temperature 100(2)
_cell_volume 2329(3)
_computing_structure_refinement 'SHELXL-97 (Sheldrick, 1997)'
_computing_structure_solution 'SHELXS-97 (Sheldrick, 1990)'
_diffrn_ambient_temperature 100(2)
_diffrn_measured_fraction_theta_full 0.970
_diffrn_measured_fraction_theta_max 0.863
_diffrn_radiation_monochromator graphite
_diffrn_radiation_source 'fine-focus sealed tube'
_diffrn_radiation_type MoK\a
_diffrn_radiation_wavelength 0.71073
_diffrn_reflns_av_R_equivalents 0.1844
_diffrn_reflns_av_sigmaI/netI 0.5383
_diffrn_reflns_limit_h_max 13
_diffrn_reflns_limit_h_min -17
_diffrn_reflns_limit_k_max 16
_diffrn_reflns_limit_k_min -19
_diffrn_reflns_limit_l_max 19
_diffrn_reflns_limit_l_min -8
_diffrn_reflns_number 13306
_diffrn_reflns_theta_full 25.00
_diffrn_reflns_theta_max 28.24
_diffrn_reflns_theta_min 1.60
_exptl_absorpt_coefficient_mu 13.006
_exptl_absorpt_correction_T_max 0.5624
_exptl_absorpt_correction_T_min 0.3562
_exptl_crystal_density_diffrn 2.333
_exptl_crystal_density_method 'not measured'
_exptl_crystal_F_000 1510
_exptl_crystal_size_max 0.10
_exptl_crystal_size_mid 0.10
_exptl_crystal_size_min 0.05
_refine_diff_density_max 4.133
_refine_diff_density_min -2.884
_refine_diff_density_rms 0.535
_refine_ls_extinction_coef 0.0092(6)
_refine_ls_extinction_expression Fc^*^=kFc[1+0.001xFc^2^\l^3^/sin(2\q)]^-1/4^
_refine_ls_extinction_method SHELXL
_refine_ls_goodness_of_fit_ref 0.958
_refine_ls_hydrogen_treatment mixed
_refine_ls_matrix_type full
_refine_ls_number_parameters 126
_refine_ls_number_reflns 9938
_refine_ls_number_restraints 6
_refine_ls_restrained_S_all 0.972
_refine_ls_R_factor_all 0.3277
_refine_ls_R_factor_gt 0.1246
_refine_ls_shift/su_max 0.001
_refine_ls_shift/su_mean 0.000
_refine_ls_structure_factor_coef Fsqd
_refine_ls_weighting_details 'calc w=1/[\s^2^(Fo^2^)+(0.1226P)^2^+47.3217P] where P=(Fo^2^+2Fc^2^)/3'
_refine_ls_weighting_scheme calc
_refine_ls_wR_factor_gt 0.2550
_refine_ls_wR_factor_ref 0.3545
_reflns_number_gt 3074
_reflns_number_total 9938
_reflns_threshold_expression >2sigma(I)
_cod_data_source_file b914073e.txt
_cod_data_source_block c:\docume~1\ljb\mydocu~1\!paper~1\inprep~1\uli-na~1\struct~1\uh531am
_cod_original_formula_sum 'C32.50 H44 Au4 Cl5.50 F3 N6 P2.50'
_cod_database_code 7104976

loop_
_symmetry_equiv_pos_as_xyz
'x, y, z'
'-x, -y, -z'

loop_
_atom_site_label
_atom_site_type_symbol
_atom_site_fract_x
_atom_site_fract_y
_atom_site_fract_z
_atom_site_U_iso_or_equiv
_atom_site_adp_type
_atom_site_occupancy
_atom_site_symmetry_multiplicity
_atom_site_calc_flag
_atom_site_refinement_flags
_atom_site_disorder_assembly
_atom_site_disorder_group
Cl2F Cl 0.058(4) -0.312(4) -0.007(4) 0.29(3) Uiso 1 1 d D . .
Au1A Au 0.39716(18) 0.39120(14) 0.42498(16) 0.0338(6) Uani 1 1 d . . .
C1A C 0.429(5) 0.346(4) 0.527(5) 0.050(15) Uiso 1 1 d . . .
C2A C 0.459(4) 0.315(3) 0.594(4) 0.027(10) Uiso 1 1 d . . .
C3A C 0.479(5) 0.261(4) 0.656(5) 0.048(14) Uiso 1 1 d . . .
H3A1 H 0.5377 0.2246 0.6435 0.057 Uiso 1 1 calc R . .
H3A2 H 0.5052 0.3160 0.7379 0.057 Uiso 1 1 calc R . .
N4A N 0.3849(13) 0.1869(8) 0.6225(9) 0.033(10) Uiso 1 1 d G . .
C5A C 0.3254(17) 0.2115(13) 0.6925(11) 0.042(13) Uiso 1 1 d G . .
H5A H 0.3424 0.2774 0.7622 0.051 Uiso 1 1 calc R . .
C6A C 0.2360(15) 0.1203(15) 0.6399(13) 0.07(2) Uiso 1 1 d G . .
H6A H 0.1827 0.1145 0.6683 0.090 Uiso 1 1 calc R . .
N7A N 0.2402(11) 0.0394(12) 0.5375(11) 0.048(12) Uiso 1 1 d G . .
C8A C 0.3322(7) 0.0805(7) 0.5267(6) 0.034(12) Uiso 1 1 d G . .
C9A C 0.1678(12) -0.0536(15) 0.4524(16) 0.052(15) Uiso 1 1 d G . .
H9A H 0.1768 -0.0895 0.3832 0.062 Uiso 1 1 calc R . .
C10A C 0.0815(19) -0.100(2) 0.459(2) 0.067(19) Uiso 1 1 d G . .
H10A H 0.0705 -0.0658 0.5274 0.080 Uiso 1 1 calc R . .
H10B H 0.0321 -0.1666 0.3958 0.080 Uiso 1 1 calc R . .
Au1B Au 0.39600(19) 0.00778(14) 0.41058(15) 0.0357(6) Uani 1 1 d G . .
C1B C 0.4276(8) -0.0766(7) 0.2747(5) 0.042(13) Uiso 1 1 d G . .
C2B C 0.4678(12) -0.1135(11) 0.2041(8) 0.023(10) Uiso 1 1 d G . .
C3B C 0.4759(17) -0.1661(16) 0.1045(10) 0.035(12) Uiso 1 1 d G . .
H3B1 H 0.4984 -0.2312 0.0964 0.042 Uiso 1 1 calc R . .
H3B2 H 0.5390 -0.1203 0.1115 0.042 Uiso 1 1 calc R . .
N4B N 0.3939(15) -0.1988(6) 0.0057(14) 0.035(10) Uiso 1 1 d G . .
C5B C 0.3271(19) -0.3063(5) -0.0624(18) 0.066(18) Uiso 1 1 d G . .
H5B H 0.3445 -0.3640 -0.0551 0.079 Uiso 1 1 calc R . .
C6B C 0.2298(16) -0.3123(5) -0.1434(16) 0.08(2) Uiso 1 1 d G . .
H6B H 0.1706 -0.3748 -0.1997 0.098 Uiso 1 1 calc R . .
N7B N 0.2364(10) -0.2086(5) -0.1253(12) 0.040(11) Uiso 1 1 d G . .
C8B C 0.3379(8) -0.1384(2) -0.0331(8) 0.024(10) Uiso 1 1 d G . .
C9B C 0.1634(12) -0.1778(10) -0.1932(15) 0.063(18) Uiso 1 1 d G . .
H9B H 0.1769 -0.1026 -0.1611 0.076 Uiso 1 1 calc R . .
C10B C 0.0824(19) -0.2360(14) -0.2905(19) 0.066(18) Uiso 1 1 d G . .
H10C H 0.0635 -0.3120 -0.3282 0.080 Uiso 1 1 calc R . .
H10D H 0.0415 -0.2028 -0.3247 0.080 Uiso 1 1 calc R . .
Au1C Au 0.39597(19) 0.02003(14) 0.03687(16) 0.0359(6) Uani 1 1 d G . .
C1C C 0.4323(8) 0.16852(18) 0.1026(8) 0.041(13) Uiso 1 1 d G . .
C2C C 0.4541(13) 0.26680(18) 0.1584(12) 0.037(12) Uiso 1 1 d G . .
C3C C 0.4953(19) 0.38998(17) 0.2345(18) 0.054(16) Uiso 1 1 d G . .
H3C1 H 0.5314 0.4199 0.2027 0.065 Uiso 1 1 calc R . .
H3C2 H 0.5468 0.4147 0.3119 0.065 Uiso 1 1 calc R . .
N4C N 0.3830(7) 0.4194(4) 0.2318(6) 0.055(13) Uiso 1 1 d G . .
C5C C 0.3166(8) 0.4520(6) 0.1637(7) 0.054(16) Uiso 1 1 d G . .
H5C H 0.3292 0.4548 0.1057 0.064 Uiso 1 1 calc R . .
C6C C 0.2281(8) 0.4797(6) 0.1972(7) 0.058(17) Uiso 1 1 d G . .
H6C H 0.1710 0.5043 0.1657 0.070 Uiso 1 1 calc R . .
N7C N 0.2398(6) 0.4641(5) 0.2862(7) 0.042(11) Uiso 1 1 d G . .
C8C C 0.3355(6) 0.4269(3) 0.3076(5) 0.046(14) Uiso 1 1 d G . .
C9C C 0.1656(6) 0.4735(5) 0.3430(7) 0.08(2) Uiso 1 1 d G . .
H9C H 0.1828 0.4575 0.3996 0.101 Uiso 1 1 calc R . .
C10C C 0.0799(7) 0.5022(6) 0.3181(8) 0.049(15) Uiso 1 1 d G . .
H10E H 0.0625 0.5182 0.2616 0.059 Uiso 1 1 calc R . .
H10F H 0.0321 0.5081 0.3555 0.059 Uiso 1 1 calc R . .
Au1D Au 0.42025(18) 0.14649(15) 0.29841(16) 0.0373(6) Uani 1 1 d G . .
C1D C 0.6616(3) 0.2302(4) 0.5190(3) 0.042(13) Uiso 1 1 d G . .
H1D1 H 0.6321 0.2884 0.5622 0.064 Uiso 1 1 calc R . .
H1D2 H 0.7425 0.2540 0.5527 0.064 Uiso 1 1 calc R . .
H1D3 H 0.6377 0.1674 0.5203 0.064 Uiso 1 1 calc R . .
C2D C 0.6693(3) 0.0919(4) 0.3096(5) 0.041(13) Uiso 1 1 d G . .
H2D1 H 0.6449 0.0686 0.2303 0.062 Uiso 1 1 calc R . .
H2D2 H 0.6453 0.0312 0.3141 0.062 Uiso 1 1 calc R . .
H2D3 H 0.7501 0.1178 0.3465 0.062 Uiso 1 1 calc R . .
C3D C 0.6828(3) 0.3108(4) 0.3863(6) 0.048(14) Uiso 1 1 d G . .
H3D1 H 0.6545 0.3727 0.4237 0.072 Uiso 1 1 calc R . .
H3D2 H 0.6698 0.2930 0.3101 0.072 Uiso 1 1 calc R . .
H3D3 H 0.7623 0.3286 0.4298 0.072 Uiso 1 1 calc R . .
P4D P 0.61164(18) 0.1953(3) 0.3773(4) 0.034(3) Uani 1 1 d G . .
P5D P 0.23375(18) 0.0983(3) 0.2233(3) 0.042(4) Uani 1 1 d G . .
C6D C 0.1666(2) -0.0370(3) 0.1446(5) 0.047(14) Uiso 1 1 d G . .
H6D1 H 0.1928 -0.0761 0.0846 0.071 Uiso 1 1 calc R . .
H6D2 H 0.0868 -0.0467 0.1110 0.071 Uiso 1 1 calc R . .
H6D3 H 0.1822 -0.0646 0.1936 0.071 Uiso 1 1 calc R . .
C7D C 0.1599(3) 0.1321(4) 0.1276(4) 0.049(15) Uiso 1 1 d G . .
H7D1 H 0.1898 0.1121 0.0699 0.073 Uiso 1 1 calc R . .
H7D2 H 0.1672 0.2096 0.1685 0.073 Uiso 1 1 calc R . .
H7D3 H 0.0817 0.0932 0.0913 0.073 Uiso 1 1 calc R . .
C8D C 0.1698(3) 0.1389(4) 0.3154(5) 0.08(2) Uiso 1 1 d G . .
H8D1 H 0.1978 0.2169 0.3695 0.115 Uiso 1 1 calc R . .
H8D2 H 0.1853 0.1026 0.3560 0.115 Uiso 1 1 calc R . .
H8D3 H 0.0899 0.1205 0.2734 0.115 Uiso 1 1 calc R . .
P1E P 0.4991(10) -0.5003(4) -0.0001(10) 0.041(6) Uani 1 2 d SG . .
F1E F 0.4222(9) -0.4298(3) 0.0549(9) 0.041(7) Uiso 1 1 d G . .
F2E F 0.5685(9) -0.3956(5) 0.0198(8) 0.054(8) Uiso 1 1 d G . .
F3E F 0.4236(10) -0.5297(3) -0.1208(9) 0.044(7) Uiso 1 1 d G . .
Cl1H Cl 0.1568(7) 0.4567(6) 0.5649(7) 0.027(5) Uiso 0.50 1 d PGD A 1
Cl2H Cl 0.1481(10) 0.3907(9) 0.7125(9) 0.088(12) Uiso 0.50 1 d PGD A 1
Cl1F Cl 0.1489(8) -0.2979(5) 0.1918(10) 0.215(17) Uiso 1 1 d GD . .
Cl1G Cl 0.1237(9) 0.0669(8) -0.1885(4) 0.152(11) Uiso 1 1 d GD . .
Cl2G Cl 0.1565(11) 0.2731(9) -0.1400(7) 0.210(16) Uiso 1 1 d GD . .
C1G C 0.1956(8) 0.1958(7) -0.0706(5) 0.14(4) Uiso 1 1 d GD . .
H1G1 H 0.2762 0.2043 -0.0405 0.171 Uiso 1 1 calc R . .
H1G2 H 0.1687 0.2159 -0.0100 0.171 Uiso 1 1 calc R . .
C1H C 0.1995(8) 0.3773(7) 0.6202(7) 0.022(19) Uiso 0.50 1 d PGD A 1
H1H1 H 0.1756 0.3008 0.5573 0.027 Uiso 0.50 1 calc PR A 1
H1H2 H 0.2812 0.3983 0.6572 0.027 Uiso 0.50 1 calc PR A 1
Cl2I Cl 0.0855(8) 0.2726(8) 0.5531(9) 0.135(19) Uiso 0.50 1 d PG B 2
C1F C 0.1397(7) -0.3715(3) 0.0530(9) 0.39(14) Uiso 1 1 d GD . .
H1F1 H 0.2135 -0.3638 0.0506 0.467 Uiso 1 1 calc R . .
H1F2 H 0.1037 -0.4487 0.0145 0.467 Uiso 1 1 calc R . .

loop_
_atom_site_aniso_label
_atom_site_aniso_U_11
_atom_site_aniso_U_22
_atom_site_aniso_U_33
_atom_site_aniso_U_23
_atom_site_aniso_U_13
_atom_site_aniso_U_12
Au1A 0.0553(15) 0.0250(10) 0.0308(11) 0.0172(8) 0.0245(10) 0.0127(9)
Au1B 0.0598(16) 0.0238(10) 0.0268(11) 0.0115(8) 0.0247(10) 0.0140(9)
Au1C 0.0550(15) 0.0232(10) 0.0363(12) 0.0149(8) 0.0272(11) 0.0158(9)
Au1D 0.0441(14) 0.0316(11) 0.0389(12) 0.0186(9) 0.0208(10) 0.0104(9)
P4D 0.039(9) 0.030(7) 0.039(8) 0.019(6) 0.022(7) 0.007(6)
P5D 0.054(10) 0.042(8) 0.045(8) 0.026(7) 0.032(8) 0.022(7)
P1E 0.092(17) 0.018(8) 0.030(10) 0.016(8) 0.035(11) 0.027(10)

loop_
_atom_type_symbol
_atom_type_description
_atom_type_scat_dispersion_real
_atom_type_scat_dispersion_imag
_atom_type_scat_source
C C 0.0033 0.0016 'International Tables Vol C Tables 4.2.6.8 and 6.1.1.4'
H H 0.0000 0.0000 'International Tables Vol C Tables 4.2.6.8 and 6.1.1.4'
N N 0.0061 0.0033 'International Tables Vol C Tables 4.2.6.8 and 6.1.1.4'
F F 0.0171 0.0103 'International Tables Vol C Tables 4.2.6.8 and 6.1.1.4'
P P 0.1023 0.0942 'International Tables Vol C Tables 4.2.6.8 and 6.1.1.4'
Au Au -2.0133 8.8022 'International Tables Vol C Tables 4.2.6.8 and 6.1.1.4'
Cl Cl 0.1484 0.1585 'International Tables Vol C Tables 4.2.6.8 and 6.1.1.4'

loop_
_geom_angle_atom_site_label_1
_geom_angle_atom_site_label_2
_geom_angle_atom_site_label_3
_geom_angle
_geom_angle_site_symmetry_1
_geom_angle_site_symmetry_3
_geom_angle_publ_flag
C1A Au1A C8C 169.9(18) . . ?
C1A Au1A Au1D 70.5(16) . . ?
C8C Au1A Au1D 108.22(16) . . ?
C1A Au1A Au1A 98.6(17) . 2_666 ?
C8C Au1A Au1A 90.2(2) . 2_666 ?
Au1D Au1A Au1A 125.12(12) . 2_666 ?
C2A C1A Au1A 175(5) . . ?
C1A C2A C3A 170(5) . . ?
N4A C3A C2A 112(4) . . ?
C3A N4A C5A 120(2) . . ?
C3A N4A C8A 132(2) . . ?
C5A N4A C8A 108.0 . . ?
N4A C5A C6A 108.0 . . ?
C5A C6A N7A 108.0 . . ?
C9A N7A C8A 120.5 . . ?
C9A N7A C6A 130.7 . . ?
C8A N7A C6A 108.0 . . ?
N7A C8A N4A 108.0 . . ?
N7A C8A Au1B 130.2 . . ?
N4A C8A Au1B 121.6 . . ?
N7A C9A C10A 123.4 . . ?
C1B Au1B C8A 168.6 . . ?
C1B Au1B Au1B 98.0(6) . 2_656 ?
C8A Au1B Au1B 91.5(5) . 2_656 ?
C1B Au1B Au1D 68.7(3) . . ?
C8A Au1B Au1D 110.8(3) . . ?
Au1B Au1B Au1D 124.5(6) 2_656 . ?
C2B C1B Au1B 166.8 . . ?
C1B C2B C3B 160.8 . . ?
C2B C3B N4B 124.4(11) . . ?
C3B N4B C5B 119.0(11) . . ?
C3B N4B C8B 130.3(10) . . ?
C5B N4B C8B 108.0 . . ?
C6B C5B N4B 108.0 . . ?
C5B C6B N7B 108.0 . . ?
C8B N7B C6B 108.0 . . ?
C8B N7B C9B 123.4 . . ?
C6B N7B C9B 128.2 . . ?
N7B C8B N4B 108.0 . . ?
N7B C8B Au1C 127.9 . . ?
N4B C8B Au1C 124.1 . . ?
C10B C9B N7B 130.3 . . ?
C1C Au1C C8B 172.7 . . ?
C1C Au1C Au1C 95.6(6) . 2_655 ?
C8B Au1C Au1C 91.4(6) . 2_655 ?
C1C Au1C Au1D 69.6(3) . . ?
C8B Au1C Au1D 107.8(3) . . ?
Au1C Au1C Au1D 123.8(6) 2_655 . ?
C2C C1C Au1C 170.9 . . ?
C1C C2C C3C 173.4 . . ?
C2C C3C N4C 100.1(5) . . ?
C5C N4C C8C 108.0 . . ?
C5C N4C C3C 127.8(9) . . ?
C8C N4C C3C 124.0(9) . . ?
N4C C5C C6C 108.0 . . ?
N7C C6C C5C 108.0 . . ?
C8C N7C C6C 108.0 . . ?
C8C N7C C9C 122.8 . . ?
C6C N7C C9C 129.0 . . ?
N7C C8C N4C 108.0 . . ?
N7C C8C Au1A 127.15(14) . . ?
N4C C8C Au1A 124.85(15) . . ?
C10C C9C N7C 120.5 . . ?
P5D Au1D P4D 179.2 . . ?
P5D Au1D Au1A 85.16(10) . . ?
P4D Au1D Au1A 95.00(10) . . ?
P5D Au1D Au1C 85.22(12) . . ?
P4D Au1D Au1C 95.36(12) . . ?
Au1A Au1D Au1C 120.70(8) . . ?
P5D Au1D Au1B 84.40(12) . . ?
P4D Au1D Au1B 94.84(12) . . ?
Au1A Au1D Au1B 117.59(9) . . ?
Au1C Au1D Au1B 119.39(8) . . ?
C2D P4D C1D 105.2 . . ?
C2D P4D C3D 104.8 . . ?
C1D P4D C3D 104.3 . . ?
C2D P4D Au1D 113.6 . . ?
C1D P4D Au1D 110.1 . . ?
C3D P4D Au1D 117.8 . . ?
C8D P5D C6D 96.6 . . ?
C8D P5D C7D 102.2 . . ?
C6D P5D C7D 98.6 . . ?
C8D P5D Au1D 117.2 . . ?
C6D P5D Au1D 118.2 . . ?
C7D P5D Au1D 119.8 . . ?
F3E P1E F3E 179.2(10) . 2_645 ?
F3E P1E F2E 88.6 . . ?
F3E P1E F2E 90.8(7) 2_645 . ?
F3E P1E F1E 88.3(10) . 2_645 ?
F3E P1E F1E 91.2(10) 2_645 2_645 ?
F2E P1E F1E 90.4(9) . 2_645 ?
F3E P1E F2E 91.6(10) . 2_645 ?
F3E P1E F2E 89.0(12) 2_645 2_645 ?
F2E P1E F2E 179.4(7) . 2_645 ?
F1E P1E F2E 89.1(2) 2_645 2_645 ?
F3E P1E F1E 92.0 . . ?
F3E P1E F1E 88.5(6) 2_645 . ?
F2E P1E F1E 89.0 . . ?
F1E P1E F1E 179.4(9) 2_645 . ?
F2E P1E F1E 91.5(8) 2_645 . ?
Cl1G C1G Cl2G 98.1 . . ?
Cl2H C1H Cl1H 112.5 . . ?
Cl2F C1F Cl1F 102.0(19) . . ?

loop_
_geom_bond_atom_site_label_1
_geom_bond_atom_site_label_2
_geom_bond_distance
_geom_bond_site_symmetry_2
_geom_bond_publ_flag
Cl2F C1F 1.752(10) . ?
Au1A C1A 1.89(6) . ?
Au1A C8C 2.021(5) . ?
Au1A Au1D 3.249(3) . ?
Au1A Au1A 3.282(4) 2_666 ?
C1A C2A 1.27(7) . ?
C2A C3A 1.47(7) . ?
C3A N4A 1.38(6) . ?
N4A C5A 1.4200 . ?
N4A C8A 1.4200 . ?
C5A C6A 1.4200 . ?
C6A N7A 1.4200 . ?
N7A C9A 1.3290 . ?
N7A C8A 1.4200 . ?
C8A Au1B 2.0131 . ?
C9A C10A 1.3559 . ?
Au1B C1B 1.9803 . ?
Au1B Au1B 3.282(5) 2_656 ?
Au1B Au1D 3.296(3) . ?
C1B C2B 1.2285 . ?
C2B C3B 1.3358 . ?
C3B N4B 1.34(2) . ?
N4B C5B 1.4200 . ?
N4B C8B 1.4200 . ?
C5B C6B 1.4200 . ?
C6B N7B 1.4200 . ?
N7B C8B 1.4200 . ?
N7B C9B 1.4354 . ?
C8B Au1C 2.0145 . ?
C9B C10B 1.2875 . ?
Au1C C1C 1.8681 . ?
Au1C Au1C 3.257(5) 2_655 ?
Au1C Au1D 3.269(4) . ?
C1C C2C 1.2242 . ?
C2C C3C 1.5364 . ?
C3C N4C 1.57(2) . ?
N4C C5C 1.4200 . ?
N4C C8C 1.4200 . ?
C5C C6C 1.4200 . ?
C6C N7C 1.4200 . ?
N7C C8C 1.4200 . ?
N7C C9C 1.4591 . ?
C9C C10C 1.2465 . ?
Au1D P5D 2.2574 . ?
Au1D P4D 2.3165 . ?
C1D P4D 1.7767 . ?
C2D P4D 1.7461 . ?
C3D P4D 1.8318 . ?
P5D C8D 1.7148 . ?
P5D C6D 1.7288 . ?
P5D C7D 1.7701 . ?
P1E F3E 1.5660 . ?
P1E F3E 1.57(2) 2_645 ?
P1E F2E 1.5979 . ?
P1E F1E 1.629(16) 2_645 ?
P1E F2E 1.582(19) 2_645 ?
P1E F1E 1.6150 . ?
Cl1H C1H 1.7736 . ?
Cl2H C1H 1.6544 . ?
Cl1F C1F 1.7516 . ?
Cl1G C1G 1.7426 . ?
Cl2G C1G 1.8917 . ?
